data_4029142
loop_
_publ_author_name
'Camus, Nathalie'
'Halime, Zakaria'
'Le Bris, Nathalie'
'Bernard, H\'el\`ene'
'Platas-Iglesias, Carlos'
'Tripier, Rapha\"el'

_publ_section_title
;
 Full Control of the Regiospecific N-Functionalization of C-Functionalized
 Cyclam Bisaminal Derivatives and Application to the Synthesis of their
 TETA, TE2A, and CB-TE2A Analogues.
;
_journal_issue 5
_journal_name_full 'The Journal of organic chemistry'
_journal_page_first 1885
_journal_page_last 1899
_journal_paper_doi 10.1021/jo4028566
_journal_volume 79
_journal_year 2014
_chemical_absolute_configuration ad
_chemical_formula_moiety 'C14 H24 N4 O2'
_chemical_formula_sum 'C14 H24 N4 O2'
_chemical_formula_weight 280.37
_space_group_IT_number 33
_symmetry_cell_setting orthorhombic
_symmetry_Int_Tables_number 33
_symmetry_space_group_name_Hall 'P 2c -2n'
_symmetry_space_group_name_H-M 'P n a 21'
_atom_sites_solution_hydrogens geom
_atom_sites_solution_primary direct
_atom_sites_solution_secondary difmap
_audit_conform_dict_location ftp://ftp.iucr.org/pub/cif_core.dic
_audit_conform_dict_name cif_core.dic
_audit_conform_dict_version 2.3
_audit_creation_date 2010-04-29T17:24:30-00:00
_audit_creation_method 'WinGX routine CIF_UPDATE'
_cell_angle_alpha 90
_cell_angle_beta 90
_cell_angle_gamma 90
_cell_formula_units_Z 8
_cell_length_a 8.0687(5)
_cell_length_b 16.6793(10)
_cell_length_c 20.4007(11)
_cell_measurement_reflns_used 5567
_cell_measurement_temperature 170(2)
_cell_measurement_theta_max 30.2
_cell_measurement_theta_min 2.82
_cell_volume 2745.5(3)
_computing_cell_refinement
;
        CrysAlis RED, Oxford Diffraction Ltd.,
        Version 1.171.33.52 (release 06-11-2009 CrysAlis171 .NET)
        (compiled Nov  6 2009,16:24:50)
;
_computing_data_collection
;
        CrysAlis CCD, Oxford Diffraction Ltd.,
        Version 1.171.33.52 (release 06-11-2009 CrysAlis171 .NET)
        (compiled Nov  6 2009,16:24:50)
;
_computing_data_reduction
;
        CrysAlis RED, Oxford Diffraction Ltd.,
        Version 1.171.33.52 (release 06-11-2009 CrysAlis171 .NET)
        (compiled Nov  6 2009,16:24:50)
;
_computing_molecular_graphics 'ORTEP3 for Windows (Farrugia, 1997)'
_computing_publication_material 'PLATON (Spek, 1980-2002)'
_computing_structure_refinement 'SHELXL-97 (Sheldrick, 1997)'
_computing_structure_solution 'SHELXS-97 (Sheldrick, 1997)'
_diffrn_ambient_pressure 100
_diffrn_ambient_temperature 170(2)
_diffrn_detector 'CCD plate'
_diffrn_detector_area_resol_mean 8.3622
_diffrn_measured_fraction_theta_full 0.999
_diffrn_measured_fraction_theta_max 0.999
_diffrn_measurement_device 'Kappa-geometry diffractometer'
_diffrn_measurement_device_type 'Xcalibur, Sapphire2, large Be window'
_diffrn_measurement_method
;
4 stepped omega-scans over 115 deg. with kappa -79 deg. (chi -58.3 deg.),
        phi 0, 90, 180, 270 deg.
        step 1 deg., exposure time 60 s
        detector distance 50 mm
        detector angle 30 deg.
;
_diffrn_orient_matrix_UB_11 0.0180485719
_diffrn_orient_matrix_UB_12 0.0379610438
_diffrn_orient_matrix_UB_13 -0.0139801608
_diffrn_orient_matrix_UB_21 0.0260382514
_diffrn_orient_matrix_UB_22 0.0143314638
_diffrn_orient_matrix_UB_23 0.0311369339
_diffrn_orient_matrix_UB_31 0.0821374029
_diffrn_orient_matrix_UB_32 -0.0128356198
_diffrn_orient_matrix_UB_33 -0.0067728221
_diffrn_radiation_monochromator graphite
_diffrn_radiation_type MoK\a
_diffrn_radiation_wavelength 0.71073
_diffrn_reflns_av_R_equivalents 0.035
_diffrn_reflns_av_unetI/netI 0.0364
_diffrn_reflns_limit_h_max 10
_diffrn_reflns_limit_h_min -7
_diffrn_reflns_limit_k_max 20
_diffrn_reflns_limit_k_min -20
_diffrn_reflns_limit_l_max 25
_diffrn_reflns_limit_l_min -25
_diffrn_reflns_number 20000
_diffrn_reflns_theta_full 26.37
_diffrn_reflns_theta_max 26.37
_diffrn_reflns_theta_min 2.8
_diffrn_source 'sealed X-ray tube'
_exptl_absorpt_coefficient_mu 0.093
_exptl_absorpt_correction_T_max 0.987
_exptl_absorpt_correction_T_min 0.968
_exptl_absorpt_correction_type analytical
_exptl_absorpt_process_details
;
        CrysAlis RED, Oxford Diffraction Ltd.,
        Version 1.171.33.52 (release 06-11-2009 CrysAlis171 .NET)
        (compiled Nov  6 2009,16:24:50)
Analytical numeric absorption correction using a multifaceted crystal
                        model based on expressions derived by R.C. Clark & J.S.
        (Clark, R. C. & Reid, J. S. (1995). Acta Cryst. A51, 887-897)
;
_exptl_crystal_colour colourless
_exptl_crystal_density_diffrn 1.357
_exptl_crystal_density_method 'not measured'
_exptl_crystal_description 'prism, axis [1 0 0]'
_exptl_crystal_F_000 1216
_exptl_crystal_recrystallization_method 'Slow evaporation of saturated solution'
_exptl_crystal_size_max 0.51
_exptl_crystal_size_mid 0.18
_exptl_crystal_size_min 0.17
_refine_diff_density_max 0.466
_refine_diff_density_min -0.343
_refine_diff_density_rms 0.056
_refine_ls_abs_structure_details 'Flack H D (1983), Acta Cryst. A39, 876-881'
_refine_ls_abs_structure_Flack -0.3(16)
_refine_ls_extinction_method none
_refine_ls_goodness_of_fit_ref 1.07
_refine_ls_hydrogen_treatment constr
_refine_ls_matrix_type full
_refine_ls_number_parameters 361
_refine_ls_number_reflns 5583
_refine_ls_number_restraints 1
_refine_ls_restrained_S_all 1.07
_refine_ls_R_factor_all 0.0755
_refine_ls_R_factor_gt 0.0555
_refine_ls_shift/su_max 0
_refine_ls_shift/su_mean 0
_refine_ls_structure_factor_coef Fsqd
_refine_ls_weighting_details 'calc w=1/[\s^2^(Fo^2^)+(0.0815P)^2^+0.0741P] where P=(Fo^2^+2Fc^2^)/3'
_refine_ls_weighting_scheme calc
_refine_ls_wR_factor_gt 0.1346
_refine_ls_wR_factor_ref 0.143
_reflns_number_gt 4165
_reflns_number_total 5583
_reflns_threshold_expression >2sigma(I)
_cod_data_source_file jo4028566_si_002.cif
_cod_data_source_block cd16-a0
_cod_database_code 4029142

loop_
_symmetry_equiv_pos_as_xyz
'x, y, z'
'-x, -y, z+1/2'
'x+1/2, -y+1/2, z'
'-x+1/2, y+1/2, z+1/2'

loop_
_atom_site_label
_atom_site_type_symbol
_atom_site_fract_x
_atom_site_fract_y
_atom_site_fract_z
_atom_site_U_iso_or_equiv
_atom_site_adp_type
_atom_site_occupancy
_atom_site_symmetry_multiplicity
_atom_site_calc_flag
_atom_site_refinement_flags
C1 C 0.0291(3) 0.10702(16) 0.34189(14) 0.0250(6) Uani 1 1 d .
C2 C 0.1792(4) 0.12749(17) 0.38406(13) 0.0271(6) Uani 1 1 d .
H2 H 0.2506 0.0786 0.3862 0.033 Uiso 1 1 calc R
C3 C 0.2822(3) 0.19435(16) 0.35307(13) 0.0262(6) Uani 1 1 d .
H3A H 0.225 0.2462 0.3598 0.031 Uiso 1 1 calc R
H3B H 0.3908 0.1973 0.3755 0.031 Uiso 1 1 calc R
C4 C 0.4110(3) 0.11166(16) 0.26843(15) 0.0275(6) Uani 1 1 d .
H4A H 0.3517 0.0624 0.282 0.033 Uiso 1 1 calc R
H4B H 0.5168 0.1144 0.2929 0.033 Uiso 1 1 calc R
C5 C 0.4447(3) 0.10924(17) 0.19590(14) 0.0265(6) Uani 1 1 d .
H5A H 0.5051 0.1583 0.1826 0.032 Uiso 1 1 calc R
H5B H 0.5152 0.0624 0.1855 0.032 Uiso 1 1 calc R
C6 C 0.3217(4) 0.10482(17) 0.08819(14) 0.0323(7) Uani 1 1 d .
H6A H 0.3958 0.0597 0.0765 0.039 Uiso 1 1 calc R
H6B H 0.3781 0.1554 0.0762 0.039 Uiso 1 1 calc R
C7 C 0.1628(4) 0.09776(19) 0.05081(15) 0.0377(8) Uani 1 1 d .
H7A H 0.1122 0.0447 0.0592 0.045 Uiso 1 1 calc R
H7B H 0.1855 0.1021 0.0032 0.045 Uiso 1 1 calc R
C8 C 0.0428(4) 0.1638(2) 0.07157(15) 0.0375(7) Uani 1 1 d .
H8A H 0.0861 0.2163 0.0567 0.045 Uiso 1 1 calc R
H8B H -0.0655 0.1549 0.05 0.045 Uiso 1 1 calc R
C9 C -0.0773(3) 0.09778(17) 0.16700(14) 0.0282(6) Uani 1 1 d .
H9A H -0.013 0.0477 0.1617 0.034 Uiso 1 1 calc R
H9B H -0.1811 0.0926 0.1415 0.034 Uiso 1 1 calc R
C10 C -0.1175(3) 0.11082(17) 0.23842(14) 0.0255(6) Uani 1 1 d .
H10A H -0.1894 0.1586 0.243 0.031 Uiso 1 1 calc R
H10B H -0.179 0.0639 0.2555 0.031 Uiso 1 1 calc R
C11 C 0.1525(3) 0.18191(15) 0.24940(12) 0.0200(5) Uani 1 1 d .
H11 H 0.1017 0.236 0.2561 0.024 Uiso 1 1 calc R
C12 C 0.1787(3) 0.17181(15) 0.17528(12) 0.0219(6) Uani 1 1 d .
H12 H 0.2337 0.2217 0.159 0.026 Uiso 1 1 calc R
C13 C 0.1341(4) 0.15046(17) 0.45471(14) 0.0318(6) Uani 1 1 d .
H13A H 0.2252 0.1829 0.4735 0.038 Uiso 1 1 calc R
H13B H 0.0332 0.1842 0.454 0.038 Uiso 1 1 calc R
C14 C 0.1031(4) 0.07770(17) 0.49920(13) 0.0316(6) Uani 1 1 d .
H14A H 0.0098 0.0457 0.4817 0.038 Uiso 1 1 calc R
H14B H 0.203 0.0432 0.5001 0.038 Uiso 1 1 calc R
N1 N 0.0349(3) 0.12230(13) 0.27697(11) 0.0223(5) Uani 1 1 d .
N2 N 0.3096(2) 0.18246(12) 0.28307(11) 0.0220(5) Uani 1 1 d .
N3 N 0.2892(3) 0.10378(13) 0.15950(11) 0.0239(5) Uani 1 1 d .
N4 N 0.0193(3) 0.16586(13) 0.14267(11) 0.0269(5) Uani 1 1 d .
O1 O -0.0927(2) 0.07222(13) 0.36684(10) 0.0367(5) Uani 1 1 d .
O2 O 0.0650(3) 0.10417(14) 0.56413(10) 0.0437(6) Uani 1 1 d .
H2O H 0.1292 0.0818 0.5909 0.065 Uiso 1 1 calc R
C21 C 0.4678(4) 0.10376(18) 0.65825(17) 0.0419(8) Uani 1 1 d .
C22 C 0.6139(5) 0.1204(2) 0.61417(17) 0.0529(10) Uani 1 1 d .
H22 H 0.6838 0.0709 0.6148 0.063 Uiso 1 1 calc R
C23 C 0.7244(4) 0.18909(19) 0.64019(15) 0.0397(7) Uani 1 1 d .
H23A H 0.8293 0.1902 0.615 0.048 Uiso 1 1 calc R
H23B H 0.6672 0.2409 0.6332 0.048 Uiso 1 1 calc R
C24 C 0.8639(4) 0.10880(17) 0.72423(14) 0.0304(7) Uani 1 1 d .
H24A H 0.9673 0.1104 0.6982 0.036 Uiso 1 1 calc R
H24B H 0.8024 0.0595 0.7124 0.036 Uiso 1 1 calc R
C25 C 0.9048(3) 0.10815(17) 0.79671(14) 0.0285(7) Uani 1 1 d .
H25A H 0.9756 0.0613 0.8069 0.034 Uiso 1 1 calc R
H25B H 0.9669 0.1574 0.8083 0.034 Uiso 1 1 calc R
C26 C 0.7947(4) 0.10689(19) 0.90493(15) 0.0350(8) Uani 1 1 d .
H26A H 0.8551 0.1572 0.9145 0.042 Uiso 1 1 calc R
H26B H 0.8684 0.0614 0.9158 0.042 Uiso 1 1 calc R
C27 C 0.6392(4) 0.1027(2) 0.94711(16) 0.0443(8) Uani 1 1 d .
H27A H 0.6689 0.1084 0.994 0.053 Uiso 1 1 calc R
H27B H 0.5838 0.0502 0.9411 0.053 Uiso 1 1 calc R
C28 C 0.5225(4) 0.1706(2) 0.92655(15) 0.0417(8) Uani 1 1 d .
H28A H 0.4166 0.1652 0.9506 0.05 Uiso 1 1 calc R
H28B H 0.5726 0.2227 0.9388 0.05 Uiso 1 1 calc R
C29 C 0.3867(4) 0.10237(19) 0.83529(17) 0.0409(8) Uani 1 1 d .
H29A H 0.286 0.0995 0.8629 0.049 Uiso 1 1 calc R
H29B H 0.4493 0.0518 0.8408 0.049 Uiso 1 1 calc R
C30 C 0.3386(4) 0.11270(18) 0.76478(17) 0.0384(8) Uani 1 1 d .
H30A H 0.2738 0.0655 0.7502 0.046 Uiso 1 1 calc R
H30B H 0.2676 0.1608 0.7602 0.046 Uiso 1 1 calc R
C31 C 0.6109(3) 0.18137(15) 0.74652(13) 0.0236(6) Uani 1 1 d .
H31 H 0.5609 0.2356 0.7398 0.028 Uiso 1 1 calc R
C32 C 0.6443(3) 0.17318(16) 0.81951(13) 0.0232(6) Uani 1 1 d .
H32 H 0.7041 0.2227 0.8338 0.028 Uiso 1 1 calc R
C33 C 0.5581(6) 0.1315(3) 0.54420(19) 0.0765(15) Uani 1 1 d .
H33A H 0.4589 0.0976 0.5373 0.092 Uiso 1 1 calc R
H33B H 0.5225 0.188 0.539 0.092 Uiso 1 1 calc R
C34 C 0.6684(7) 0.1148(3) 0.4950(2) 0.0941(18) Uani 1 1 d .
H34A H 0.7203 0.0624 0.505 0.113 Uiso 1 1 calc R
H34B H 0.7573 0.1556 0.4967 0.113 Uiso 1 1 calc R
N5 N 0.4856(3) 0.12148(14) 0.72303(12) 0.0305(6) Uani 1 1 d .
N6 N 0.7620(3) 0.17995(13) 0.70965(11) 0.0265(5) Uani 1 1 d .
N7 N 0.7520(3) 0.10407(13) 0.83503(11) 0.0241(5) Uani 1 1 d .
N8 N 0.4889(3) 0.17010(14) 0.85564(12) 0.0312(6) Uani 1 1 d .
O3 O 0.3408(3) 0.06975(15) 0.63935(13) 0.0615(8) Uani 1 1 d .
O4 O 0.6086(3) 0.11169(17) 0.42985(12) 0.0584(8) Uani 1 1 d .
H4O H 0.6867 0.0999 0.4044 0.088 Uiso 1 1 calc R

loop_
_atom_site_aniso_label
_atom_site_aniso_U_11
_atom_site_aniso_U_22
_atom_site_aniso_U_33
_atom_site_aniso_U_23
_atom_site_aniso_U_13
_atom_site_aniso_U_12
C1 0.0278(15) 0.0212(14) 0.0259(15) -0.0024(12) 0.0045(12) -0.0016(11)
C2 0.0310(16) 0.0268(14) 0.0235(16) -0.0009(11) 0.0007(12) 0.0002(12)
C3 0.0332(14) 0.0235(14) 0.0218(14) -0.0004(11) -0.0019(12) -0.0027(12)
C4 0.0185(13) 0.0249(15) 0.0392(18) 0.0030(12) -0.0021(12) 0.0001(10)
C5 0.0216(14) 0.0256(15) 0.0324(17) -0.0050(12) 0.0048(12) -0.0028(11)
C6 0.0390(17) 0.0337(17) 0.0243(16) -0.0052(13) 0.0091(13) -0.0045(13)
C7 0.050(2) 0.0403(19) 0.0229(17) -0.0061(13) 0.0067(14) -0.0171(15)
C8 0.0392(16) 0.0462(19) 0.0273(17) 0.0044(15) -0.0074(14) -0.0019(14)
C9 0.0224(13) 0.0287(15) 0.0335(16) -0.0043(12) -0.0055(13) -0.0021(11)
C10 0.0163(12) 0.0256(15) 0.0347(16) 0.0014(12) 0.0007(12) 0.0004(10)
C11 0.0207(12) 0.0174(13) 0.0219(14) 0.0005(10) -0.0017(11) -0.0015(10)
C12 0.0266(14) 0.0169(14) 0.0221(14) -0.0007(10) 0.0014(11) -0.0011(11)
C13 0.0372(15) 0.0327(15) 0.0254(14) -0.0034(12) -0.0008(13) 0.0004(13)
C14 0.0358(16) 0.0394(16) 0.0195(14) -0.0019(12) 0.0016(13) 0.0025(13)
N1 0.0204(11) 0.0230(12) 0.0236(13) 0.0008(10) -0.0004(10) -0.0038(9)
N2 0.0196(10) 0.0208(11) 0.0255(12) -0.0003(9) -0.0010(9) 0.0004(9)
N3 0.0224(11) 0.0247(12) 0.0246(13) -0.0019(10) 0.0021(10) -0.0018(9)
N4 0.0287(12) 0.0314(14) 0.0206(12) 0.0021(11) -0.0037(10) -0.0024(10)
O1 0.0375(12) 0.0400(12) 0.0326(12) 0.0016(10) 0.0089(10) -0.0104(9)
O2 0.0459(13) 0.0649(15) 0.0202(11) 0.0003(10) 0.0010(10) 0.0115(11)
C21 0.056(2) 0.0275(17) 0.042(2) -0.0028(15) -0.0182(18) 0.0020(15)
C22 0.079(3) 0.048(2) 0.031(2) -0.0097(16) -0.0182(19) 0.0217(19)
C23 0.0535(19) 0.0402(18) 0.0253(16) 0.0037(14) 0.0056(15) 0.0097(15)
C24 0.0324(15) 0.0283(16) 0.0305(17) 0.0023(12) 0.0131(14) 0.0019(12)
C25 0.0177(14) 0.0252(15) 0.0426(19) 0.0070(13) 0.0041(12) -0.0006(11)
C26 0.0365(17) 0.0341(18) 0.0343(19) 0.0052(13) -0.0075(14) -0.0026(13)
C27 0.053(2) 0.058(2) 0.0221(17) 0.0069(15) 0.0041(15) 0.0093(16)
C28 0.052(2) 0.046(2) 0.0276(17) 0.0050(15) 0.0122(15) 0.0088(15)
C29 0.0299(16) 0.0399(19) 0.053(2) 0.0156(16) 0.0054(15) 0.0021(14)
C30 0.0208(14) 0.0304(17) 0.064(2) 0.0033(15) -0.0098(14) -0.0044(12)
C31 0.0280(14) 0.0170(13) 0.0257(15) -0.0005(11) -0.0039(12) 0.0015(10)
C32 0.0247(13) 0.0235(15) 0.0213(14) -0.0023(11) -0.0023(12) -0.0018(11)
C33 0.111(4) 0.084(3) 0.034(2) -0.013(2) -0.019(2) 0.037(3)
C34 0.097(4) 0.148(5) 0.037(2) 0.031(3) 0.014(2) 0.068(3)
N5 0.0287(13) 0.0254(14) 0.0375(17) -0.0050(11) -0.0126(11) -0.0012(10)
N6 0.0317(13) 0.0230(12) 0.0247(13) 0.0016(10) 0.0046(11) 0.0032(9)
N7 0.0217(11) 0.0259(12) 0.0249(13) 0.0077(10) 0.0005(10) 0.0027(9)
N8 0.0304(12) 0.0314(14) 0.0317(15) 0.0055(11) 0.0072(11) 0.0027(10)
O3 0.0721(18) 0.0499(14) 0.0624(17) -0.0077(13) -0.0435(15) -0.0035(13)
O4 0.0474(15) 0.098(2) 0.0297(13) 0.0030(13) 0.0028(11) 0.0211(13)

loop_
_atom_type_symbol
_atom_type_description
_atom_type_scat_dispersion_real
_atom_type_scat_dispersion_imag
_atom_type_scat_source
C C 0.0033 0.0016 'International Tables Vol C Tables 4.2.6.8 and 6.1.1.4'
H H 0 0 'International Tables Vol C Tables 4.2.6.8 and 6.1.1.4'
N N 0.0061 0.0033 'International Tables Vol C Tables 4.2.6.8 and 6.1.1.4'
O O 0.0106 0.006 'International Tables Vol C Tables 4.2.6.8 and 6.1.1.4'

loop_
_exptl_crystal_face_index_h
_exptl_crystal_face_index_k
_exptl_crystal_face_index_l
_exptl_crystal_face_perp_dist
0 0 1 0.08
2 -1 2 0.2
-2 8 -27 0.12
1 4 2 0.14
-1 -1 -1 0.25
2 1 1 0.22
1 11 -1 0.085
0 -1 1 0.1
0 -1 -1 0.09
1 -1 0 0.215
-1 1 0 0.2
0 -1 0 0.11
0 1 0 0.07
0 0 -1 0.09

loop_
_geom_angle_atom_site_label_1
_geom_angle_atom_site_label_2
_geom_angle_atom_site_label_3
_geom_angle
O1 C1 N1 121.0(3)
O1 C1 C2 119.9(3)
N1 C1 C2 119.0(2)
C1 C2 C3 111.2(2)
C1 C2 C13 113.4(2)
C3 C2 C13 109.6(2)
C1 C2 H2 107.4
C3 C2 H2 107.4
C13 C2 H2 107.4
N2 C3 C2 112.8(2)
N2 C3 H3A 109
C2 C3 H3A 109
N2 C3 H3B 109
C2 C3 H3B 109
H3A C3 H3B 107.8
N2 C4 C5 108.8(2)
N2 C4 H4A 109.9
C5 C4 H4A 109.9
N2 C4 H4B 109.9
C5 C4 H4B 109.9
H4A C4 H4B 108.3
N3 C5 C4 110.3(2)
N3 C5 H5A 109.6
C4 C5 H5A 109.6
N3 C5 H5B 109.6
C4 C5 H5B 109.6
H5A C5 H5B 108.1
N3 C6 C7 110.4(2)
N3 C6 H6A 109.6
C7 C6 H6A 109.6
N3 C6 H6B 109.6
C7 C6 H6B 109.6
H6A C6 H6B 108.1
C6 C7 C8 110.2(2)
C6 C7 H7A 109.6
C8 C7 H7A 109.6
C6 C7 H7B 109.6
C8 C7 H7B 109.6
H7A C7 H7B 108.1
N4 C8 C7 112.0(3)
N4 C8 H8A 109.2
C7 C8 H8A 109.2
N4 C8 H8B 109.2
C7 C8 H8B 109.2
H8A C8 H8B 107.9
N4 C9 C10 109.3(2)
N4 C9 H9A 109.8
C10 C9 H9A 109.8
N4 C9 H9B 109.8
C10 C9 H9B 109.8
H9A C9 H9B 108.3
N1 C10 C9 110.8(2)
N1 C10 H10A 109.5
C9 C10 H10A 109.5
N1 C10 H10B 109.5
C9 C10 H10B 109.5
H10A C10 H10B 108.1
N2 C11 N1 112.7(2)
N2 C11 C12 110.4(2)
N1 C11 C12 112.8(2)
N2 C11 H11 106.8
N1 C11 H11 106.8
C12 C11 H11 106.8
N4 C12 N3 112.5(2)
N4 C12 C11 109.7(2)
N3 C12 C11 112.4(2)
N4 C12 H12 107.3
N3 C12 H12 107.3
C11 C12 H12 107.3
C14 C13 C2 113.3(2)
C14 C13 H13A 108.9
C2 C13 H13A 108.9
C14 C13 H13B 108.9
C2 C13 H13B 108.9
H13A C13 H13B 107.7
O2 C14 C13 109.8(2)
O2 C14 H14A 109.7
C13 C14 H14A 109.7
O2 C14 H14B 109.7
C13 C14 H14B 109.7
H14A C14 H14B 108.2
C1 N1 C10 118.1(2)
C1 N1 C11 121.4(2)
C10 N1 C11 114.7(2)
C11 N2 C3 109.5(2)
C11 N2 C4 112.8(2)
C3 N2 C4 113.1(2)
C5 N3 C6 110.3(2)
C5 N3 C12 111.1(2)
C6 N3 C12 108.2(2)
C12 N4 C9 111.7(2)
C12 N4 C8 109.9(2)
C9 N4 C8 112.8(2)
C14 O2 H2O 109.5
O3 C21 N5 119.4(3)
O3 C21 C22 123.2(3)
N5 C21 C22 117.2(3)
C33 C22 C21 110.7(4)
C33 C22 C23 113.9(4)
C21 C22 C23 112.5(3)
C33 C22 H22 106.4
C21 C22 H22 106.4
C23 C22 H22 106.4
N6 C23 C22 112.1(3)
N6 C23 H23A 109.2
C22 C23 H23A 109.2
N6 C23 H23B 109.2
C22 C23 H23B 109.2
H23A C23 H23B 107.9
N6 C24 C25 108.9(2)
N6 C24 H24A 109.9
C25 C24 H24A 109.9
N6 C24 H24B 109.9
C25 C24 H24B 109.9
H24A C24 H24B 108.3
N7 C25 C24 109.8(2)
N7 C25 H25A 109.7
C24 C25 H25A 109.7
N7 C25 H25B 109.7
C24 C25 H25B 109.7
H25A C25 H25B 108.2
N7 C26 C27 110.8(2)
N7 C26 H26A 109.5
C27 C26 H26A 109.5
N7 C26 H26B 109.5
C27 C26 H26B 109.5
H26A C26 H26B 108.1
C26 C27 C28 108.5(3)
C26 C27 H27A 110
C28 C27 H27A 110
C26 C27 H27B 110
C28 C27 H27B 110
H27A C27 H27B 108.4
N8 C28 C27 112.2(3)
N8 C28 H28A 109.2
C27 C28 H28A 109.2
N8 C28 H28B 109.2
C27 C28 H28B 109.2
H28A C28 H28B 107.9
N8 C29 C30 109.3(2)
N8 C29 H29A 109.8
C30 C29 H29A 109.8
N8 C29 H29B 109.8
C30 C29 H29B 109.8
H29A C29 H29B 108.3
N5 C30 C29 111.0(2)
N5 C30 H30A 109.4
C29 C30 H30A 109.4
N5 C30 H30B 109.4
C29 C30 H30B 109.4
H30A C30 H30B 108
N6 C31 N5 113.3(2)
N6 C31 C32 111.2(2)
N5 C31 C32 111.9(2)
N6 C31 H31 106.7
N5 C31 H31 106.7
C32 C31 H31 106.7
N8 C32 N7 111.8(2)
N8 C32 C31 110.3(2)
N7 C32 C31 112.6(2)
N8 C32 H32 107.3
N7 C32 H32 107.3
C31 C32 H32 107.3
C34 C33 C22 118.3(4)
C34 C33 H33A 107.7
C22 C33 H33A 107.7
C34 C33 H33B 107.7
C22 C33 H33B 107.7
H33A C33 H33B 107.1
C33 C34 O4 118.3(4)
C33 C34 H34A 107.7
O4 C34 H34A 107.7
C33 C34 H34B 107.7
O4 C34 H34B 107.7
H34A C34 H34B 107.1
C21 N5 C30 117.1(3)
C21 N5 C31 121.7(3)
C30 N5 C31 115.2(2)
C31 N6 C23 109.4(2)
C31 N6 C24 112.5(2)
C23 N6 C24 113.4(2)
C25 N7 C26 108.7(2)
C25 N7 C32 110.2(2)
C26 N7 C32 108.7(2)
C32 N8 C29 111.7(2)
C32 N8 C28 109.8(2)
C29 N8 C28 112.8(2)
C34 O4 H4O 109.5

loop_
_geom_bond_atom_site_label_1
_geom_bond_atom_site_label_2
_geom_bond_distance
C1 O1 1.250(3)
C1 N1 1.350(4)
C1 C2 1.524(4)
C2 C3 1.528(4)
C2 C13 1.535(4)
C2 H2 1
C3 N2 1.458(3)
C3 H3A 0.99
C3 H3B 0.99
C4 N2 1.467(3)
C4 C5 1.505(4)
C4 H4A 0.99
C4 H4B 0.99
C5 N3 1.461(4)
C5 H5A 0.99
C5 H5B 0.99
C6 N3 1.478(4)
C6 C7 1.496(4)
C6 H6A 0.99
C6 H6B 0.99
C7 C8 1.527(5)
C7 H7A 0.99
C7 H7B 0.99
C8 N4 1.463(4)
C8 H8A 0.99
C8 H8B 0.99
C9 N4 1.464(3)
C9 C10 1.508(4)
C9 H9A 0.99
C9 H9B 0.99
C10 N1 1.472(3)
C10 H10A 0.99
C10 H10B 0.99
C11 N2 1.442(3)
C11 N1 1.485(3)
C11 C12 1.536(3)
C11 H11 1
C12 N4 1.451(3)
C12 N3 1.479(3)
C12 H12 1
C13 C14 1.536(4)
C13 H13A 0.99
C13 H13B 0.99
C14 O2 1.430(3)
C14 H14A 0.99
C14 H14B 0.99
O2 H2O 0.84
C21 O3 1.233(4)
C21 N5 1.362(4)
C21 C22 1.508(5)
C22 C33 1.508(5)
C22 C23 1.546(5)
C22 H22 1
C23 N6 1.457(4)
C23 H23A 0.99
C23 H23B 0.99
C24 N6 1.474(3)
C24 C25 1.515(4)
C24 H24A 0.99
C24 H24B 0.99
C25 N7 1.461(3)
C25 H25A 0.99
C25 H25B 0.99
C26 N7 1.467(4)
C26 C27 1.523(5)
C26 H26A 0.99
C26 H26B 0.99
C27 C28 1.532(4)
C27 H27A 0.99
C27 H27B 0.99
C28 N8 1.472(4)
C28 H28A 0.99
C28 H28B 0.99
C29 N8 1.459(4)
C29 C30 1.500(5)
C29 H29A 0.99
C29 H29B 0.99
C30 N5 1.467(4)
C30 H30A 0.99
C30 H30B 0.99
C31 N6 1.432(3)
C31 N5 1.500(3)
C31 C32 1.519(4)
C31 H31 1
C32 N8 1.456(3)
C32 N7 1.478(3)
C32 H32 1
C33 C34 1.370(6)
C33 H33A 0.99
C33 H33B 0.99
C34 O4 1.416(5)
C34 H34A 0.99
C34 H34B 0.99
O4 H4O 0.84

loop_
_geom_hbond_atom_site_label_D
_geom_hbond_atom_site_label_H
_geom_hbond_atom_site_label_A
_geom_hbond_distance_DH
_geom_hbond_distance_HA
_geom_hbond_distance_DA
_geom_hbond_angle_DHA
_geom_hbond_site_symmetry_A
O2 H2O O3 0.84 1.98 2.763(3) 154.1 .
O4 H4O O1 0.84 1.99 2.809(3) 164.3 1_655
